data_2204920
loop_
_publ_author_name
'Batsanov, Andrei S.'
'Richmond, Paul'
'Sandford, Graham'
'Chambers, Richard D.'

_publ_section_title
;
 Perfluorinated 6-isopropyl-2,4,5-trimethylbenzonitrile
;
_journal_issue 1
_journal_name_full 'Acta Crystallographica Section E'
_journal_page_first o45
_journal_page_last o46
_journal_paper_doi 10.1107/S1600536804031745
_journal_volume 61
_journal_year 2005
_chemical_formula_iupac 'C13 F17 N'
_chemical_formula_moiety 'C13 F17 N'
_chemical_formula_sum 'C13 F17 N'
_chemical_formula_weight 493.14
_chemical_melting_point 351.5(5)
_chemical_name_common 'perfluoro 6-isopropyl-2,4,5-trimethyl-benzenecarbonitrile'
_chemical_name_systematic
;
3-fluoro-6-[1,2,2,2-tetrafluoro-1-(trifluoromethyl)ethyl]-2,4,5-
tris(trifluoromethyl)benzonitrile
;
_space_group_IT_number 14
_symmetry_cell_setting monoclinic
_symmetry_space_group_name_Hall '-P 2yn'
_symmetry_space_group_name_H-M 'P 1 21/n 1'
_atom_sites_solution_primary direct
_atom_sites_solution_secondary difmap
_audit_creation_method SHELXL-97
_cell_angle_alpha 90.00
_cell_angle_beta 103.440(10)
_cell_angle_gamma 90.00
_cell_formula_units_Z 4
_cell_length_a 9.5210(10)
_cell_length_b 9.4100(10)
_cell_length_c 17.426(2)
_cell_measurement_reflns_used 692
_cell_measurement_temperature 100(2)
_cell_measurement_theta_max 21.4
_cell_measurement_theta_min 10.2
_cell_volume 1518.5(3)
_computing_cell_refinement 'SAINT (Bruker, 1999)'
_computing_data_collection 'SMART (Bruker, 1997)'
_computing_data_reduction SAINT
_computing_molecular_graphics SHELXTL
_computing_publication_material SHELXTL
_computing_structure_refinement SHELXTL
_computing_structure_solution 'SHELXTL(Bruker, 2001)'
_diffrn_ambient_temperature 100(2)
_diffrn_detector_area_resol_mean 8
_diffrn_measured_fraction_theta_full 0.998
_diffrn_measured_fraction_theta_max 0.998
_diffrn_measurement_device_type 'Bruker SMART 1K CCD area detector'
_diffrn_measurement_method '\w scans'
_diffrn_radiation_monochromator graphite
_diffrn_radiation_source 'fine-focus sealed tube'
_diffrn_radiation_type MoK\a
_diffrn_radiation_wavelength 0.71073
_diffrn_reflns_av_R_equivalents 0.1057
_diffrn_reflns_av_sigmaI/netI 0.0999
_diffrn_reflns_limit_h_max 12
_diffrn_reflns_limit_h_min -12
_diffrn_reflns_limit_k_max 12
_diffrn_reflns_limit_k_min -12
_diffrn_reflns_limit_l_max 22
_diffrn_reflns_limit_l_min -22
_diffrn_reflns_number 10711
_diffrn_reflns_theta_full 27.50
_diffrn_reflns_theta_max 27.50
_diffrn_reflns_theta_min 2.25
_diffrn_standards_decay_% 0.1
_diffrn_standards_number 0
_exptl_absorpt_coefficient_mu 0.275
_exptl_absorpt_correction_type none
_exptl_crystal_colour colourless
_exptl_crystal_density_diffrn 2.157
_exptl_crystal_density_meas ?
_exptl_crystal_density_method .
_exptl_crystal_description needle
_exptl_crystal_F_000 952
_exptl_crystal_size_max 0.55
_exptl_crystal_size_mid 0.08
_exptl_crystal_size_min 0.02
_refine_diff_density_max 0.340
_refine_diff_density_min -0.352
_refine_ls_goodness_of_fit_ref 1.025
_refine_ls_matrix_type full
_refine_ls_number_parameters 280
_refine_ls_number_reflns 3497
_refine_ls_number_restraints 0
_refine_ls_restrained_S_all 1.025
_refine_ls_R_factor_all 0.1277
_refine_ls_R_factor_gt 0.0574
_refine_ls_shift/su_max 0.000
_refine_ls_shift/su_mean 0.000
_refine_ls_structure_factor_coef Fsqd
_refine_ls_weighting_details 'calc w=1/[\s^2^(Fo^2^)+(0.0488P)^2^+0.8197P] where P=(Fo^2^+2Fc^2^)/3'
_refine_ls_weighting_scheme calc
_refine_ls_wR_factor_gt 0.1078
_refine_ls_wR_factor_ref 0.1340
_reflns_number_gt 1972
_reflns_number_total 3497
_reflns_threshold_expression I>2\s(I)
_cod_data_source_file lh6327.cif
_cod_data_source_block I
_cod_depositor_comments
;
The following automatic conversions were performed:
'_symmetry_cell_setting' value 'Monoclinic' changed to 'monoclinic'
according to '/home/saulius/struct/CIF-dictionaries/cif_core.dic'
dictionary named 'cif_core.dic' version 2.4.1 from 2010-06-29.

Automatic conversion script
Id: cif_fix_enum 1527 2010-12-29 10:47:43Z saulius 

The following automatic conversions were performed:

'_chemical_melting_point' value '351--352' was changed to '351.5(5)'
- the average value was taken and precision was estimated.

Automatic conversion script
Id: cif_fix_values 1646 2011-03-28 12:23:43Z adriana 

The following automatic conversions were performed:

'_chemical_melting_point' value '351--352' was changed to '351.5(5)'
- the average value was taken and precision was
estimated.

'_symmetry_cell_setting' value 'Monoclinic' changed to
'monoclinic' according to
/home/saulius/struct/CIF-dictionaries/cif_core.dic dictionary named
'cif_core.dic' version 2.4.1 from 2010-06-29.

Automatic conversion script
Id: cif_fix_values 1715 2011-07-08 13:25:40Z adriana 
;
_cod_database_code 2204920
_cod_database_fobs_code 2204920

loop_
_symmetry_equiv_pos_as_xyz
'x, y, z'
'-x+1/2, y+1/2, -z+1/2'
'-x, -y, -z'
'x-1/2, -y-1/2, z-1/2'

loop_
_atom_site_label
_atom_site_fract_x
_atom_site_fract_y
_atom_site_fract_z
_atom_site_U_iso_or_equiv
_atom_site_adp_type
_atom_site_calc_flag
_atom_site_occupancy
_atom_site_type_symbol
N 0.2327(4) 0.6948(3) 0.2402(2) 0.0301(8) Uani d 1 N
F1 0.0004(2) 0.2198(2) 0.04015(13) 0.0293(5) Uani d 1 F
F2 -0.1394(3) 0.4289(3) 0.06439(15) 0.0451(7) Uani d 1 F
F3 -0.0544(2) 0.4634(2) 0.18788(13) 0.0328(6) Uani d 1 F
F4 -0.0287(3) 0.6210(2) 0.10331(15) 0.0378(6) Uani d 1 F
F6 0.3691(3) 0.0630(2) 0.00157(14) 0.0346(6) Uani d 1 F
F7 0.2104(3) -0.0262(2) 0.05958(15) 0.0378(6) Uani d 1 F
F8 0.1453(3) 0.1025(2) -0.04488(13) 0.0352(6) Uani d 1 F
F9 0.5879(2) 0.2270(2) 0.21283(12) 0.0229(5) Uani d 1 F
F10 0.4727(2) 0.0556(2) 0.14733(13) 0.0269(5) Uani d 1 F
F11 0.6071(2) 0.1887(2) 0.09313(13) 0.0265(5) Uani d 1 F
F12 0.6279(2) 0.4431(2) 0.14449(13) 0.0245(5) Uani d 1 F
F13 0.4826(3) 0.6219(2) 0.04560(13) 0.0341(6) Uani d 1 F
F14 0.6437(3) 0.7132(2) 0.13983(15) 0.0361(6) Uani d 1 F
F15 0.4183(2) 0.7475(2) 0.13403(14) 0.0312(6) Uani d 1 F
F16 0.7056(2) 0.4894(2) 0.28607(14) 0.0331(6) Uani d 1 F
F17 0.5644(3) 0.6689(2) 0.28107(14) 0.0350(6) Uani d 1 F
F18 0.4884(2) 0.4594(2) 0.29882(12) 0.0296(5) Uani d 1 F
C1 0.2450(4) 0.4827(3) 0.1475(2) 0.0162(8) Uani d 1 C
C2 0.1146(4) 0.4156(4) 0.1118(2) 0.0170(8) Uani d 1 C
C3 0.1224(4) 0.2883(4) 0.0732(2) 0.0200(8) Uani d 1 C
C4 0.2527(4) 0.2237(3) 0.0719(2) 0.0171(8) Uani d 1 C
C5 0.3818(4) 0.2856(4) 0.1133(2) 0.0168(8) Uani d 1 C
C6 0.3790(4) 0.4234(3) 0.14396(19) 0.0151(7) Uani d 1 C
C7 0.2380(4) 0.6051(4) 0.1964(2) 0.0208(8) Uani d 1 C
C8 -0.0287(4) 0.4813(4) 0.1170(2) 0.0222(8) Uani d 1 C
C9 0.2446(5) 0.0883(4) 0.0222(2) 0.0275(9) Uani d 1 C
C10 0.5157(4) 0.1899(4) 0.1405(2) 0.0213(8) Uani d 1 C
C11 0.5182(4) 0.5116(4) 0.1689(2) 0.0190(8) Uani d 1 C
C12 0.5138(4) 0.6530(4) 0.1218(2) 0.0266(9) Uani d 1 C
C13 0.5710(4) 0.5318(4) 0.2610(2) 0.0237(9) Uani d 1 C

loop_
_atom_site_aniso_label
_atom_site_aniso_U_11
_atom_site_aniso_U_22
_atom_site_aniso_U_33
_atom_site_aniso_U_12
_atom_site_aniso_U_13
_atom_site_aniso_U_23
N 0.035(2) 0.0232(18) 0.034(2) 0.0063(15) 0.0119(17) -0.0049(16)
F1 0.0223(12) 0.0271(12) 0.0356(13) -0.0059(10) 0.0006(10) -0.0036(10)
F2 0.0204(13) 0.0660(18) 0.0457(16) 0.0075(13) 0.0008(11) -0.0243(14)
F3 0.0349(14) 0.0364(13) 0.0333(13) 0.0077(11) 0.0203(11) 0.0024(11)
F4 0.0336(14) 0.0247(13) 0.0593(16) 0.0148(11) 0.0195(13) 0.0154(12)
F6 0.0398(14) 0.0270(12) 0.0359(14) 0.0090(11) 0.0068(11) -0.0134(11)
F7 0.0464(15) 0.0125(11) 0.0490(16) -0.0040(11) -0.0006(13) -0.0004(11)
F8 0.0422(15) 0.0261(12) 0.0304(13) 0.0048(11) -0.0055(11) -0.0113(10)
F9 0.0234(12) 0.0182(10) 0.0257(12) 0.0015(9) 0.0032(10) -0.0006(9)
F10 0.0303(12) 0.0093(10) 0.0394(13) 0.0016(9) 0.0046(11) 0.0007(9)
F11 0.0258(12) 0.0227(11) 0.0345(13) 0.0081(9) 0.0139(11) -0.0028(10)
F12 0.0203(11) 0.0196(11) 0.0374(13) -0.0004(9) 0.0141(10) -0.0035(10)
F13 0.0563(17) 0.0223(12) 0.0271(13) -0.0038(11) 0.0164(12) 0.0038(10)
F14 0.0347(14) 0.0210(12) 0.0550(16) -0.0124(11) 0.0150(13) 0.0042(11)
F15 0.0383(14) 0.0141(10) 0.0448(14) 0.0046(10) 0.0171(12) 0.0042(10)
F16 0.0243(13) 0.0316(13) 0.0392(14) -0.0022(11) -0.0008(11) -0.0010(11)
F17 0.0472(15) 0.0201(11) 0.0350(13) -0.0004(11) 0.0038(12) -0.0110(10)
F18 0.0304(13) 0.0354(13) 0.0226(12) -0.0097(10) 0.0055(10) 0.0012(10)
C1 0.024(2) 0.0104(16) 0.0165(18) 0.0027(15) 0.0086(15) 0.0012(14)
C2 0.0191(19) 0.0186(18) 0.0152(18) 0.0021(16) 0.0077(15) 0.0042(15)
C3 0.024(2) 0.0170(18) 0.0179(19) -0.0049(16) 0.0018(16) 0.0017(15)
C4 0.023(2) 0.0099(16) 0.0183(18) 0.0032(15) 0.0045(16) 0.0024(14)
C5 0.0195(19) 0.0149(17) 0.0187(18) 0.0014(15) 0.0097(16) -0.0006(15)
C6 0.0224(19) 0.0092(16) 0.0140(17) 0.0003(14) 0.0049(15) 0.0010(14)
C7 0.019(2) 0.0181(19) 0.027(2) 0.0051(16) 0.0091(17) 0.0005(16)
C8 0.019(2) 0.024(2) 0.025(2) 0.0027(16) 0.0078(17) -0.0010(16)
C9 0.032(2) 0.0166(19) 0.032(2) 0.0031(18) 0.0027(19) -0.0042(17)
C10 0.023(2) 0.0144(18) 0.027(2) 0.0022(16) 0.0060(18) -0.0006(16)
C11 0.0172(19) 0.0155(18) 0.027(2) 0.0027(15) 0.0110(16) 0.0006(15)
C12 0.029(2) 0.0190(19) 0.035(2) -0.0054(17) 0.0128(19) -0.0008(18)
C13 0.019(2) 0.0181(19) 0.031(2) -0.0025(16) -0.0003(17) -0.0023(17)

loop_
_atom_type_symbol
_atom_type_description
_atom_type_scat_dispersion_real
_atom_type_scat_dispersion_imag
_atom_type_scat_source
C C 0.0033 0.0016 'International Tables Vol C Tables 4.2.6.8 and 6.1.1.4'
N N 0.0061 0.0033 'International Tables Vol C Tables 4.2.6.8 and 6.1.1.4'
F F 0.0171 0.0103 'International Tables Vol C Tables 4.2.6.8 and 6.1.1.4'

loop_
_geom_angle_atom_site_label_1
_geom_angle_atom_site_label_2
_geom_angle_atom_site_label_3
_geom_angle
C2 C1 C6 121.3(3)
C2 C1 C7 117.6(3)
C6 C1 C7 120.6(3)
C3 C2 C1 117.6(3)
C3 C2 C8 122.1(3)
C1 C2 C8 120.3(3)
F1 C3 C2 119.2(3)
F1 C3 C4 118.2(3)
C2 C3 C4 122.4(3)
C3 C4 C5 119.4(3)
C3 C4 C9 116.5(3)
C5 C4 C9 124.0(3)
C4 C5 C6 119.2(3)
C4 C5 C10 118.7(3)
C6 C5 C10 120.6(3)
C5 C6 C1 118.7(3)
C5 C6 C11 120.9(3)
C1 C6 C11 120.2(3)
N C7 C1 174.4(4)
F2 C8 F3 108.0(3)
F2 C8 F4 106.1(3)
F3 C8 F4 107.4(3)
F2 C8 C2 112.9(3)
F3 C8 C2 111.5(3)
F4 C8 C2 110.7(3)
F8 C9 F6 106.0(3)
F8 C9 F7 107.8(3)
F6 C9 F7 108.6(3)
F8 C9 C4 110.2(3)
F6 C9 C4 111.7(3)
F7 C9 C4 112.4(3)
F11 C10 F9 108.6(3)
F11 C10 F10 107.7(3)
F9 C10 F10 105.3(3)
F11 C10 C5 115.3(3)
F9 C10 C5 110.2(3)
F10 C10 C5 109.3(3)
F12 C11 C6 109.0(3)
F12 C11 C12 99.6(3)
C6 C11 C12 113.3(3)
F12 C11 C13 106.6(3)
C6 C11 C13 113.7(3)
C12 C11 C13 113.4(3)
F13 C12 F15 107.9(3)
F13 C12 F14 108.1(3)
F15 C12 F14 108.2(3)
F13 C12 C11 108.2(3)
F15 C12 C11 115.0(3)
F14 C12 C11 109.2(3)
F16 C13 F18 108.9(3)
F16 C13 F17 107.8(3)
F18 C13 F17 107.2(3)
F16 C13 C11 110.9(3)
F18 C13 C11 111.0(3)
F17 C13 C11 110.9(3)

loop_
_geom_bond_atom_site_label_1
_geom_bond_atom_site_label_2
_geom_bond_distance
_geom_bond_publ_flag
N C7 1.148(5) yes
F1 C3 1.336(4) yes
F2 C8 1.321(4) ?
F3 C8 1.325(4) ?
F4 C8 1.336(4) ?
F6 C9 1.337(5) ?
F7 C9 1.337(4) ?
F8 C9 1.329(5) ?
F9 C10 1.335(4) ?
F10 C10 1.342(4) ?
F11 C10 1.332(4) ?
F12 C11 1.377(4) yes
F13 C12 1.324(5) ?
F14 C12 1.329(5) ?
F15 C12 1.325(4) ?
F16 C13 1.316(4) ?
F17 C13 1.342(4) ?
F18 C13 1.326(4) ?
C1 C2 1.403(5) yes
C1 C6 1.407(5) yes
C1 C7 1.443(5) yes
C2 C3 1.384(5) yes
C2 C8 1.520(5) yes
C3 C4 1.386(5) yes
C4 C5 1.400(5) yes
C4 C9 1.532(5) yes
C5 C6 1.405(5) yes
C5 C10 1.542(5) yes
C6 C11 1.539(5) yes
C11 C12 1.559(5) yes
C11 C13 1.578(5) yes

loop_
_geom_torsion_atom_site_label_1
_geom_torsion_atom_site_label_2
_geom_torsion_atom_site_label_3
_geom_torsion_atom_site_label_4
_geom_torsion
C3 C2 C8 F2 -17.8(5)
C3 C4 C9 F7 -79.9(4)
C4 C5 C10 F11 96.9(4)
C5 C6 C11 F12 9.3(4)
F12 C11 C12 F14 -56.6(4)
F12 C11 C13 F16 5.3(4)

loop_
_cod_related_entry_id
_cod_related_entry_database
_cod_related_entry_code
1 ChemSpider 21130072
